data_4088027
loop_
_publ_author_name
'Inkpen, Michael S.'
'Du, Shuoren'
'Hildebrand, Mariana'
'White, Andrew J. P.'
'Harrison, Nicholas M.'
'Albrecht, Tim'
'Long, Nicholas J.'

_publ_section_title
;
 The Unusual Redox Properties of Fluoroferrocenes Revealed through a
 Comprehensive Study of the Haloferrocenes
;
_journal_issue 22
_journal_name_full Organometallics
_journal_page_first 5461
_journal_paper_doi 10.1021/acs.organomet.5b00811
_journal_volume 34
_journal_year 2015
_chemical_formula_moiety 'C10 H9 F Fe'
_chemical_formula_sum 'C10 H9 F Fe'
_chemical_formula_weight 204.02
_space_group_crystal_system monoclinic
_space_group_IT_number 14
_space_group_name_Hall '-P 2yn'
_space_group_name_H-M_alt 'P 1 21/n 1'
_atom_sites_solution_hydrogens geom
_audit_creation_method SHELXL
_cell_angle_alpha 90
_cell_angle_beta 96.034(6)
_cell_angle_gamma 90
_cell_formula_units_Z 2
_cell_length_a 6.0054(4)
_cell_length_b 7.5812(5)
_cell_length_c 9.0629(6)
_cell_measurement_reflns_used 536
_cell_measurement_temperature 173
_cell_measurement_theta_max 27.2230
_cell_measurement_theta_min 3.5860
_cell_volume 410.33(5)
_computing_cell_refinement 'CrysAlisPro, Agilent Technologies'
_computing_data_collection 'CrysAlisPro, Agilent Technologies'
_computing_data_reduction 'CrysAlisPro, Agilent Technologies'
_computing_molecular_graphics 'Bruker SHELXTL'
_computing_publication_material 'CIFTAB-2013 (Sheldrick, 2013)'
_computing_structure_refinement 'SHELXL-2013 (Sheldrick, 2013)'
_computing_structure_solution 'SHELXS-2013 (Sheldrick, 2013)'
_diffrn_ambient_temperature 173
_diffrn_detector_area_resol_mean 16.0382
_diffrn_measured_fraction_theta_full 0.992
_diffrn_measured_fraction_theta_max 0.848
_diffrn_measurement_device_type 'Agilent Xcalibur 3 E'
_diffrn_measurement_method 'omega scans'
_diffrn_radiation_type MoK\a
_diffrn_radiation_wavelength 0.71073
_diffrn_reflns_av_R_equivalents 0.0153
_diffrn_reflns_av_unetI/netI 0.0276
_diffrn_reflns_Laue_measured_fraction_full 0.992
_diffrn_reflns_Laue_measured_fraction_max 0.848
_diffrn_reflns_limit_h_max 7
_diffrn_reflns_limit_h_min -4
_diffrn_reflns_limit_k_max 9
_diffrn_reflns_limit_k_min -6
_diffrn_reflns_limit_l_max 11
_diffrn_reflns_limit_l_min -11
_diffrn_reflns_number 1431
_diffrn_reflns_point_group_measured_fraction_full 0.992
_diffrn_reflns_point_group_measured_fraction_max 0.848
_diffrn_reflns_theta_full 25.242
_diffrn_reflns_theta_max 27.807
_diffrn_reflns_theta_min 3.512
_diffrn_source 'Enhance (Mo) X-ray Source'
_exptl_absorpt_coefficient_mu 1.785
_exptl_absorpt_correction_T_max 0.868
_exptl_absorpt_correction_T_min 0.475
_exptl_absorpt_correction_type analytical
_exptl_absorpt_process_details
;
CrysAlisPro, Agilent Technologies,
Version 1.171.37.35 (release 13-08-2014 CrysAlis171 .NET)
(compiled Aug 13 2014,18:06:01)
Analytical numeric absorption correction using a multifaceted crystal
model based on expressions derived by R.C. Clark & J.S. Reid.
(Clark, R. C. & Reid, J. S. (1995). Acta Cryst. A51, 887-897)
Empirical absorption correction using spherical harmonics,
implemented in SCALE3 ABSPACK scaling algorithm.
;
_exptl_crystal_colour Orange
_exptl_crystal_density_diffrn 1.651
_exptl_crystal_description blocks
_exptl_crystal_F_000 208
_exptl_crystal_size_max 0.61
_exptl_crystal_size_mid 0.43
_exptl_crystal_size_min 0.08
_refine_diff_density_max 0.441
_refine_diff_density_min -0.305
_refine_diff_density_rms 0.076
_refine_ls_extinction_method none
_refine_ls_goodness_of_fit_ref 1.085
_refine_ls_hydrogen_treatment constr
_refine_ls_matrix_type full
_refine_ls_number_parameters 97
_refine_ls_number_reflns 821
_refine_ls_number_restraints 277
_refine_ls_restrained_S_all 1.059
_refine_ls_R_factor_all 0.0485
_refine_ls_R_factor_gt 0.0383
_refine_ls_shift/su_max 0.002
_refine_ls_shift/su_mean 0.000
_refine_ls_structure_factor_coef Fsqd
_refine_ls_weighting_details 'w=1/[\s^2^(Fo^2^)+(0.0444P)^2^+0.5095P] where P=(Fo^2^+2Fc^2^)/3'
_refine_ls_weighting_scheme calc
_refine_ls_wR_factor_gt 0.0942
_refine_ls_wR_factor_ref 0.1024
_reflns_Friedel_coverage 0.000
_reflns_number_gt 655
_reflns_number_total 821
_reflns_threshold_expression 'I > 2\s(I)'
_cod_data_source_file om5b00811_si_002.cif
_cod_data_source_block FcF
_cod_original_sg_symbol_H-M 'P 21/n'
_cod_database_code 4088027
_shelx_space_group_comment
;
The symmetry employed for this shelxl refinement is uniquely defined
by the following loop, which should always be used as a source of
symmetry information in preference to the above space-group names.
They are only intended as comments.
;
_shelxl_version_number 2013-4

loop_
_space_group_symop_operation_xyz
'x, y, z'
'-x+1/2, y+1/2, -z+1/2'
'-x, -y, -z'
'x-1/2, -y-1/2, z-1/2'

loop_
_atom_site_label
_atom_site_type_symbol
_atom_site_fract_x
_atom_site_fract_y
_atom_site_fract_z
_atom_site_U_iso_or_equiv
_atom_site_adp_type
_atom_site_occupancy
_atom_site_site_symmetry_order
_atom_site_calc_flag
_atom_site_refinement_flags_posn
_atom_site_refinement_flags_adp
_atom_site_refinement_flags_occupancy
_atom_site_disorder_assembly
_atom_site_disorder_group
Fe1 Fe 0.490(3) 0.5094(17) 0.5111(14) 0.0281(11) Uani 0.5 1 d . . P A -1
F1 F 0.5482(19) 0.4745(10) 0.1795(10) 0.099(3) Uani 0.3844(14) 1 d . U P B -2
F1' F 0.729(7) 0.222(6) 0.381(5) 0.142(9) Uiso 0.1156(14) 1 d . U P C -3
C1 C 0.4765(15) 0.4040(10) 0.2944(8) 0.045(2) Uani 0.5 1 d G U P A -1
H1A H 0.5454 0.4552 0.2150 0.055 Uiso 0.1156(14) 1 calc R U P B -1
C2 C 0.2589(13) 0.4435(10) 0.3332(9) 0.043(2) Uani 0.5 1 d G U P A -1
H2A H 0.1569 0.5256 0.2844 0.052 Uiso 0.5 1 calc R U P A -1
C3 C 0.2208(8) 0.3386(9) 0.4579(8) 0.044(2) Uani 0.5 1 d G U P A -1
H3A H 0.0887 0.3382 0.5071 0.053 Uiso 0.5 1 calc R U P A -1
C4 C 0.4147(10) 0.2343(7) 0.4961(6) 0.0316(15) Uani 0.5 1 d G U P A -1
H4A H 0.4352 0.1520 0.5754 0.038 Uiso 0.5 1 calc R U P A -1
C5 C 0.5727(8) 0.2748(9) 0.3950(9) 0.0430(19) Uani 0.5 1 d G U P A -1
H5A H 0.7174 0.2242 0.3948 0.052 Uiso 0.3844(14) 1 calc R U P C -1
C6 C 0.5880(15) 0.5548(10) 0.7241(8) 0.043(2) Uani 0.5 1 d G U P A -1
H6A H 0.5868 0.4762 0.8056 0.052 Uiso 0.5 1 calc R U P A -1
C7 C 0.7718(11) 0.5862(13) 0.6409(12) 0.058(3) Uani 0.5 1 d G U P A -1
H7A H 0.9150 0.5322 0.6571 0.069 Uiso 0.5 1 calc R U P A -1
C8 C 0.7038(18) 0.7123(12) 0.5294(9) 0.064(3) Uani 0.5 1 d G U P A -1
H8A H 0.7935 0.7576 0.4578 0.077 Uiso 0.5 1 calc R U P A -1
C9 C 0.4780(18) 0.7589(9) 0.5436(9) 0.059(2) Uani 0.5 1 d G U P A -1
H9A H 0.3902 0.8408 0.4832 0.071 Uiso 0.5 1 calc R U P A -1
C10 C 0.4065(10) 0.6616(12) 0.6639(9) 0.058(2) Uani 0.5 1 d G U P A -1
H10A H 0.2624 0.6670 0.6981 0.070 Uiso 0.5 1 calc R U P A -1

loop_
_atom_site_aniso_label
_atom_site_aniso_U_11
_atom_site_aniso_U_22
_atom_site_aniso_U_33
_atom_site_aniso_U_23
_atom_site_aniso_U_13
_atom_site_aniso_U_12
Fe1 0.042(2) 0.019(2) 0.022(3) -0.0150(14) -0.0039(19) 0.0077(14)
F1 0.150(8) 0.077(5) 0.078(6) -0.012(4) 0.057(6) -0.008(5)
C1 0.075(6) 0.031(4) 0.028(4) -0.005(3) -0.004(4) 0.006(4)
C2 0.049(4) 0.035(4) 0.040(4) 0.005(3) -0.017(4) -0.012(3)
C3 0.044(4) 0.028(4) 0.053(4) 0.013(3) -0.027(3) 0.001(3)
C4 0.026(3) 0.024(3) 0.041(4) -0.007(3) -0.012(3) 0.000(3)
C5 0.063(4) 0.022(4) 0.047(5) -0.001(3) 0.019(4) -0.001(3)
C6 0.054(4) 0.037(4) 0.035(4) -0.004(3) -0.015(4) -0.001(4)
C7 0.061(5) 0.053(5) 0.056(5) -0.009(4) -0.010(4) -0.015(4)
C8 0.092(6) 0.043(5) 0.054(4) 0.003(4) -0.005(5) -0.020(5)
C9 0.097(6) 0.024(4) 0.049(5) -0.008(4) -0.025(5) 0.010(4)
C10 0.067(5) 0.054(5) 0.050(5) -0.024(4) -0.012(4) 0.007(4)

loop_
_atom_type_symbol
_atom_type_description
_atom_type_scat_dispersion_real
_atom_type_scat_dispersion_imag
_atom_type_scat_source
C C 0.0033 0.0016 'International Tables Vol C Tables 4.2.6.8 and 6.1.1.4'
H H 0.0000 0.0000 'International Tables Vol C Tables 4.2.6.8 and 6.1.1.4'
F F 0.0171 0.0103 'International Tables Vol C Tables 4.2.6.8 and 6.1.1.4'
Fe Fe 0.3463 0.8444 'International Tables Vol C Tables 4.2.6.8 and 6.1.1.4'

loop_
_geom_angle_atom_site_label_1
_geom_angle_atom_site_label_2
_geom_angle_atom_site_label_3
_geom_angle
C10 Fe1 C9 43.6(2)
C10 Fe1 C6 42.7(3)
C9 Fe1 C6 72.1(4)
C10 Fe1 C8 72.0(4)
C9 Fe1 C8 42.4(3)
C6 Fe1 C8 70.4(5)
C10 Fe1 C7 71.0(4)
C9 Fe1 C7 70.9(5)
C6 Fe1 C7 41.2(3)
C8 Fe1 C7 41.1(4)
C10 Fe1 C2 120.3(8)
C9 Fe1 C2 108.9(8)
C6 Fe1 C2 154.5(9)
C8 Fe1 C2 128.4(8)
C7 Fe1 C2 164.3(8)
C10 Fe1 C3 106.7(7)
C9 Fe1 C3 127.4(8)
C6 Fe1 C3 118.4(8)
C8 Fe1 C3 166.2(9)
C7 Fe1 C3 152.2(9)
C2 Fe1 C3 39.9(3)
C10 Fe1 C1 156.2(9)
C9 Fe1 C1 121.1(8)
C6 Fe1 C1 161.1(8)
C8 Fe1 C1 109.2(7)
C7 Fe1 C1 126.2(7)
C2 Fe1 C1 39.6(3)
C3 Fe1 C1 66.3(4)
C10 Fe1 C4 124.5(8)
C9 Fe1 C4 164.3(9)
C6 Fe1 C4 105.7(7)
C8 Fe1 C4 152.4(8)
C7 Fe1 C4 118.2(8)
C2 Fe1 C4 66.2(4)
C3 Fe1 C4 39.3(3)
C1 Fe1 C4 65.5(3)
C10 Fe1 C5 161.1(9)
C9 Fe1 C5 154.8(8)
C6 Fe1 C5 123.9(8)
C8 Fe1 C5 119.8(7)
C7 Fe1 C5 107.3(7)
C2 Fe1 C5 65.9(3)
C3 Fe1 C5 65.6(4)
C1 Fe1 C5 38.88(18)
C4 Fe1 C5 38.7(2)
C2 C1 C5 108.0
C2 C1 Fe1 68.7(5)
C5 C1 Fe1 72.0(5)
C1 C2 C3 108.0
C1 C2 Fe1 71.7(4)
C3 C2 Fe1 70.5(5)
C4 C3 C2 108.0
C4 C3 Fe1 72.2(5)
C2 C3 Fe1 69.6(5)
C3 C4 C5 108.0
C3 C4 Fe1 68.5(5)
C5 C4 Fe1 71.3(4)
C1 C5 C4 108.0
C1 C5 Fe1 69.2(5)
C4 C5 Fe1 70.0(5)
C10 C6 C7 108.0
C10 C6 Fe1 65.7(5)
C7 C6 Fe1 71.4(5)
C8 C7 C6 108.0
C8 C7 Fe1 67.8(5)
C6 C7 Fe1 67.3(5)
C7 C8 C9 108.0
C7 C8 Fe1 71.0(6)
C9 C8 Fe1 65.7(5)
C10 C9 C8 108.0
C10 C9 Fe1 67.9(5)
C8 C9 Fe1 71.9(6)
C9 C10 C6 108.0
C9 C10 Fe1 68.5(6)
C6 C10 Fe1 71.6(6)

loop_
_geom_bond_atom_site_label_1
_geom_bond_atom_site_label_2
_geom_bond_distance
Fe1 C10 1.909(10)
Fe1 C9 1.917(14)
Fe1 C6 1.988(15)
Fe1 C8 2.000(18)
Fe1 C7 2.042(18)
Fe1 C2 2.074(17)
Fe1 C3 2.087(17)
Fe1 C1 2.114(12)
Fe1 C4 2.135(14)
Fe1 C5 2.151(10)
C1 C2 1.4200
C1 C5 1.4200
C2 C3 1.4200
C3 C4 1.4200
C4 C5 1.4200
C6 C10 1.4200
C6 C7 1.4200
C7 C8 1.4200
C8 C9 1.4200
C9 C10 1.4200
